data_2101281
loop_
_publ_author_name
'Suwinska, K.'

_publ_section_title
;
 Structure and thermochemical properties of some alkyluracils
;
_journal_issue 2
_journal_name_full 'Acta Crystallographica Section B'
_journal_page_first 248
_journal_page_last 254
_journal_paper_doi 10.1107/S0108768194008529
_journal_volume 51
_journal_year 1995
_chemical_formula_sum 'C7 H10 N2 O2'
_chemical_formula_weight 154.17
_space_group_IT_number 2
_space_group_name_Hall '-P 1'
_space_group_name_H-M_alt 'P -1'
_symmetry_cell_setting triclinic
_symmetry_space_group_name_Hall '-P 1'
_symmetry_space_group_name_H-M 'P -1'
_cell_angle_alpha 61.98(3)
_cell_angle_beta 63.40(3)
_cell_angle_gamma 82.09(3)
_cell_formula_units_Z 2
_cell_length_a 7.242(2)
_cell_length_b 7.991(3)
_cell_length_c 8.380(3)
_cell_volume 381.2(3)
_diffrn_radiation_type 'Cu K\a'
_diffrn_radiation_wavelength 1.54178
_exptl_absorpt_coefficient_mu 0.79
_exptl_crystal_density_diffrn 1.343
_cod_data_source_file na0060.cif
_cod_data_source_block I
_cod_original_cell_volume 381.2(2)
_cod_original_sg_symbol_H-M P-1
_cod_database_code 2101281

loop_
_space_group_symop_id
_space_group_symop_operation_xyz
1 x,y,z
2 -x,-y,-z

loop_
_atom_site_label
_atom_site_fract_x
_atom_site_fract_y
_atom_site_fract_z
O1 .3580(2) .05168(2) .70213(2)
O2 .0008(3) .4079(2) .3455(2)
N1 .0331(2) -.0618(2) .8070(2)
N2 .1799(2) .2322(2) .5252(2)
C1 .1983(3) .0735(3) .6788(3)
C2 .0004(3) .2654(3) .4923(3)
C3 -.1656(3) .1219(3) .6361(3)
C4 -.1508(3) -.0359(3) .7881(3)
C5 .0602(3) -.2391(3) .9629(3)
C6 .3569(4) .3768(3) .3901(3)
C7 -.3254(3) -.1861(3) .9381(3)
H3 -.285 .134 .620
H51 -.061 -.269 1.066
H52 .122 -.211 1.016
H53 .105 -.317 .907
H61 .338 .466 .297
H62 .364 .436 .467
H63 .455 .328 .316
H71 -.443 -.161 .909
H72 -.284 -.298 .922
H73 -.373 -.1867 1.070
